data_2022498
loop_
_publ_author_name
'Suganya, Suresh'
'Saravanan, Kandasamy'
'Jaganathan, Ramakrishnan'
'Kumaradhas, Poomani'

_publ_section_title
;
 Salt formation, hydrogen-bonding patterns and supramolecular
 architectures of acridine with salicylic and hippuric acid molecules
;
_journal_coeditor_code EF3021
_journal_issue 12
_journal_name_full 'Acta Crystallographica Section C'
_journal_page_first 790
_journal_page_last 799
_journal_paper_doi 10.1107/S2053229621011189
_journal_volume 77
_journal_year 2021
_chemical_formula_iupac 'C13 H10 N +, C7 H4 Cl O3 -'
_chemical_formula_moiety 'C13 H10 N +, C7 H4 Cl O3 -'
_chemical_formula_sum 'C20 H14 Cl N O3'
_chemical_formula_weight 351.77
_chemical_name_common
;
Acridin-1-ium 5-chlorosalicylate
;
_chemical_name_systematic
;
Acridin-1-ium 5-chloro-2-hydroxybenzoate
;
_space_group_crystal_system monoclinic
_space_group_IT_number 14
_space_group_name_Hall '-P 2yn'
_space_group_name_H-M_alt 'P 1 21/n 1'
_atom_sites_solution_hydrogens geom
_atom_sites_solution_primary direct
_audit_creation_method
;
Olex2 1.3
(compiled 2020.11.12 svn.r5f609507 for OlexSys, GUI svn.r6272)
;
_cell_angle_alpha 90
_cell_angle_beta 102.255(2)
_cell_angle_gamma 90
_cell_formula_units_Z 4
_cell_length_a 11.4959(7)
_cell_length_b 8.3756(9)
_cell_length_c 17.4500(16)
_cell_measurement_reflns_used 8175
_cell_measurement_temperature 293(2)
_cell_measurement_theta_max 28.27
_cell_measurement_theta_min 2.71
_cell_volume 1641.9(3)
_computing_cell_refinement
;
SAINT (Bruker, 2015)
;
_computing_data_collection
;
APEX2 (Bruker, 2015)
;
_computing_data_reduction
;
SAINT (Bruker, 2015)
;
_computing_molecular_graphics
;
ORTEP-3 for Windows (Farrugia, 2012),
PLATON (Spek, 2020),
OLEX2 (Dolomanov <i>et al.</i>, 2009) and
Mercury (Macrae <i>et al.</i>, 2020)
;
_computing_publication_material
;
OLEX2 (Dolomanov <i>et al.</i>, 2009)
;
_computing_structure_refinement
;
SHELXL2018 (Sheldrick, 2015b)
;
_computing_structure_solution
;
SHELXS97 (Sheldrick, 2008)
;
_diffrn_ambient_temperature 293(2)
_diffrn_measured_fraction_theta_full 0.964
_diffrn_measured_fraction_theta_max 0.960
_diffrn_measurement_device_type 'Bruker D8 QUEST ECO'
_diffrn_measurement_method 'omega and phi scans'
_diffrn_radiation_probe x-ray
_diffrn_radiation_type MoK\a
_diffrn_radiation_wavelength 0.71073
_diffrn_reflns_av_R_equivalents 0
_diffrn_reflns_av_unetI/netI 0.0417
_diffrn_reflns_limit_h_max 15
_diffrn_reflns_limit_h_min -15
_diffrn_reflns_limit_k_max 11
_diffrn_reflns_limit_k_min -11
_diffrn_reflns_limit_l_max 23
_diffrn_reflns_limit_l_min -23
_diffrn_reflns_number 3797
_diffrn_reflns_theta_full 25.243
_diffrn_reflns_theta_max 27.974
_diffrn_reflns_theta_min 2.710
_diffrn_standards_decay_% 0.0
_diffrn_standards_interval_count 0.5
_diffrn_standards_interval_time 30
_diffrn_standards_number 0
_exptl_absorpt_coefficient_mu 0.252
_exptl_absorpt_correction_T_max 0.9660
_exptl_absorpt_correction_T_min 0.8670
_exptl_absorpt_correction_type multi-scan
_exptl_crystal_colour colourless
_exptl_crystal_density_diffrn 1.423
_exptl_crystal_density_meas 0.0
_exptl_crystal_description needle
_exptl_crystal_F_000 728
_exptl_crystal_size_max 0.586
_exptl_crystal_size_mid 0.182
_exptl_crystal_size_min 0.138
_refine_diff_density_max 0.297
_refine_diff_density_min -0.350
_refine_ls_extinction_method none
_refine_ls_goodness_of_fit_ref 1.132
_refine_ls_hydrogen_treatment constr
_refine_ls_matrix_type full
_refine_ls_number_parameters 227
_refine_ls_number_reflns 3797
_refine_ls_number_restraints 0
_refine_ls_restrained_S_all 1.132
_refine_ls_R_factor_all 0.0605
_refine_ls_R_factor_gt 0.0443
_refine_ls_shift/su_max 0.001
_refine_ls_shift/su_mean 0.000
_refine_ls_structure_factor_coef Fsqd
_refine_ls_weighting_details 'w=1/[\s^2^(Fo^2^)+(0.0507P)^2^+0.4066P] where P=(Fo^2^+2Fc^2^)/3'
_refine_ls_weighting_scheme calc
_refine_ls_wR_factor_gt 0.1230
_refine_ls_wR_factor_ref 0.1322
_reflns_number_gt 2710
_reflns_number_total 3797
_reflns_threshold_expression 'I > 2\s(I)'
_cod_data_source_file ef3021sup1.cif
_cod_data_source_block II
_cod_database_code 2022498
_shelx_space_group_comment
;
The symmetry employed for this shelxl refinement is uniquely defined
by the following loop, which should always be used as a source of
symmetry information in preference to the above space-group names.
They are only intended as comments.
;

loop_
_space_group_symop_operation_xyz
'x, y, z'
'-x+1/2, y+1/2, -z+1/2'
'-x, -y, -z'
'x-1/2, -y-1/2, z-1/2'

loop_
_atom_site_type_symbol
_atom_site_label
_atom_site_fract_x
_atom_site_fract_y
_atom_site_fract_z
_atom_site_U_iso_or_equiv
_atom_site_adp_type
_atom_site_calc_flag
_atom_site_occupancy
_atom_site_disorder_assembly
_atom_site_disorder_group
Cl Cl -0.02038(4) 0.33762(8) 0.58099(4) 0.0674(2) Uani d 1 . .
O O3 0.47198(12) 0.37110(19) 0.75929(9) 0.0570(4) Uani d 1 . .
H H15 0.511583 0.432402 0.738517 0.086 Uiso calc 1 . .
O O1 0.38228(12) 0.61637(18) 0.55023(9) 0.0585(4) Uani d 1 . .
O O2 0.51752(12) 0.56169(19) 0.65882(9) 0.0620(4) Uani d 1 . .
N N1 0.51215(12) 0.78413(17) 0.47126(8) 0.0359(3) Uani d 1 . .
H H1A 0.480757 0.720522 0.499862 0.043 Uiso calc 1 . .
C C19 0.20871(14) 0.4396(2) 0.60411(10) 0.0366(4) Uani d 1 . .
H H19 0.184922 0.495817 0.557441 0.044 Uiso calc 1 . .
C C1 0.44264(14) 0.84074(19) 0.40423(10) 0.0350(4) Uani d 1 . .
C C15 0.36035(15) 0.3636(2) 0.71594(10) 0.0387(4) Uani d 1 . .
C C14 0.32583(14) 0.44966(18) 0.64566(10) 0.0328(3) Uani d 1 . .
C C13 0.62853(14) 0.8226(2) 0.49551(10) 0.0357(4) Uani d 1 . .
C C6 0.49201(15) 0.9474(2) 0.35612(11) 0.0394(4) Uani d 1 . .
C C2 0.32168(15) 0.7957(2) 0.38217(12) 0.0434(4) Uani d 1 . .
H H2 0.288785 0.726613 0.413534 0.052 Uiso calc 1 . .
C C20 0.41509(15) 0.5503(2) 0.61573(11) 0.0408(4) Uani d 1 . .
C C8 0.68087(15) 0.9315(2) 0.45005(11) 0.0396(4) Uani d 1 . .
C C18 0.12773(15) 0.3467(2) 0.63185(11) 0.0412(4) Uani d 1 . .
C C12 0.69649(16) 0.7561(2) 0.56482(11) 0.0460(4) Uani d 1 . .
H H12 0.662244 0.684450 0.594267 0.055 Uiso calc 1 . .
C C7 0.61122(16) 0.9911(2) 0.38130(11) 0.0449(4) Uani d 1 . .
H H7 0.644761 1.062136 0.351156 0.054 Uiso calc 1 . .
C C17 0.16219(18) 0.2584(2) 0.70030(12) 0.0494(5) Uani d 1 . .
H H17 0.107414 0.193770 0.717841 0.059 Uiso calc 1 . .
C C3 0.25381(17) 0.8544(2) 0.31448(12) 0.0504(5) Uani d 1 . .
H H3 0.174041 0.825428 0.300214 0.060 Uiso calc 1 . .
C C16 0.27762(18) 0.2671(2) 0.74186(12) 0.0488(5) Uani d 1 . .
H H16 0.300864 0.208228 0.787732 0.059 Uiso calc 1 . .
C C4 0.30187(18) 0.9583(2) 0.26544(13) 0.0541(5) Uani d 1 . .
H H4 0.253967 0.995803 0.219166 0.065 Uiso calc 1 . .
C C5 0.41750(18) 1.0036(3) 0.28557(12) 0.0513(5) Uani d 1 . .
H H5 0.448429 1.072122 0.252970 0.062 Uiso calc 1 . .
C C11 0.81339(17) 0.7983(3) 0.58818(12) 0.0544(5) Uani d 1 . .
H H11 0.859043 0.753461 0.633473 0.065 Uiso calc 1 . .
C C9 0.80272(17) 0.9732(3) 0.47799(13) 0.0540(5) Uani d 1 . .
H H9 0.838891 1.045529 0.449971 0.065 Uiso calc 1 . .
C C10 0.86605(17) 0.9085(3) 0.54484(13) 0.0585(6) Uani d 1 . .
H H10 0.945393 0.937105 0.562484 0.070 Uiso calc 1 . .

loop_
_atom_site_aniso_label
_atom_site_aniso_U_11
_atom_site_aniso_U_22
_atom_site_aniso_U_33
_atom_site_aniso_U_12
_atom_site_aniso_U_13
_atom_site_aniso_U_23
Cl 0.0345(3) 0.0876(4) 0.0776(4) -0.0152(2) 0.0062(2) 0.0076(3)
O3 0.0451(8) 0.0682(10) 0.0506(9) 0.0029(7) -0.0062(6) 0.0089(7)
O1 0.0437(7) 0.0713(9) 0.0586(9) -0.0188(7) 0.0064(6) 0.0233(7)
O2 0.0360(7) 0.0773(10) 0.0673(10) -0.0178(7) -0.0011(6) 0.0098(8)
N1 0.0326(7) 0.0365(7) 0.0395(8) -0.0077(6) 0.0099(6) -0.0001(6)
C19 0.0367(8) 0.0372(8) 0.0358(9) -0.0023(7) 0.0072(7) 0.0023(7)
C1 0.0336(8) 0.0323(8) 0.0398(9) -0.0007(6) 0.0092(7) -0.0031(7)
C15 0.0384(9) 0.0390(9) 0.0372(9) 0.0040(7) 0.0046(7) -0.0005(7)
C14 0.0335(8) 0.0309(8) 0.0343(8) -0.0011(6) 0.0079(6) -0.0024(6)
C13 0.0314(8) 0.0387(9) 0.0380(9) -0.0069(7) 0.0093(7) -0.0087(7)
C6 0.0399(9) 0.0378(9) 0.0426(10) 0.0000(7) 0.0133(7) -0.0007(7)
C2 0.0340(9) 0.0420(9) 0.0530(11) -0.0059(7) 0.0065(8) 0.0013(8)
C20 0.0362(9) 0.0387(9) 0.0472(11) -0.0057(7) 0.0084(7) -0.0012(8)
C8 0.0343(8) 0.0417(9) 0.0459(10) -0.0083(7) 0.0158(7) -0.0083(8)
C18 0.0340(8) 0.0445(10) 0.0460(10) -0.0053(7) 0.0103(7) -0.0012(8)
C12 0.0397(9) 0.0556(11) 0.0424(10) -0.0113(8) 0.0079(8) -0.0032(9)
C7 0.0439(10) 0.0441(10) 0.0521(11) -0.0059(8) 0.0222(9) 0.0025(8)
C17 0.0520(11) 0.0455(10) 0.0566(12) -0.0045(9) 0.0247(9) 0.0095(9)
C3 0.0358(9) 0.0490(11) 0.0620(13) -0.0005(8) 0.0006(8) 0.0003(9)
C16 0.0541(11) 0.0503(11) 0.0437(11) 0.0051(9) 0.0141(9) 0.0148(9)
C4 0.0522(12) 0.0545(12) 0.0511(12) 0.0084(9) 0.0010(9) 0.0050(9)
C5 0.0526(11) 0.0537(11) 0.0491(11) 0.0017(9) 0.0144(9) 0.0113(9)
C11 0.0404(10) 0.0710(13) 0.0477(12) -0.0086(10) 0.0002(8) -0.0076(10)
C9 0.0399(10) 0.0634(13) 0.0622(13) -0.0170(9) 0.0185(9) -0.0078(10)
C10 0.0337(9) 0.0788(15) 0.0616(14) -0.0163(10) 0.0067(9) -0.0143(11)

loop_
_atom_type_symbol
_atom_type_description
_atom_type_scat_dispersion_real
_atom_type_scat_dispersion_imag
_atom_type_scat_source
C C 0.0033 0.0016 'International Tables Vol C Tables 4.2.6.8 and 6.1.1.4'
H H 0.0000 0.0000 'International Tables Vol C Tables 4.2.6.8 and 6.1.1.4'
Cl Cl 0.1484 0.1585 'International Tables Vol C Tables 4.2.6.8 and 6.1.1.4'
N N 0.0061 0.0033 'International Tables Vol C Tables 4.2.6.8 and 6.1.1.4'
O O 0.0106 0.0060 'International Tables Vol C Tables 4.2.6.8 and 6.1.1.4'

loop_
_geom_angle_atom_site_label_1
_geom_angle_atom_site_label_2
_geom_angle_atom_site_label_3
_geom_angle_site_symmetry_1
_geom_angle_site_symmetry_3
_geom_angle
_geom_angle_publ_flag
C15 O3 H15 . . 109.5 ?
C1 N1 H1A . . 118.3 ?
C13 N1 H1A . . 118.3 ?
C13 N1 C1 . . 123.32(15) ?
C14 C19 H19 . . 119.9 ?
C18 C19 H19 . . 119.9 ?
C18 C19 C14 . . 120.19(16) ?
N1 C1 C6 . . 119.53(15) ?
N1 C1 C2 . . 120.51(16) ?
C2 C1 C6 . . 119.96(16) ?
O3 C15 C14 . . 121.72(16) ?
O3 C15 C16 . . 118.65(16) ?
C16 C15 C14 . . 119.64(16) ?
C19 C14 C15 . . 119.16(15) ?
C19 C14 C20 . . 120.62(15) ?
C15 C14 C20 . . 120.22(15) ?
N1 C13 C8 . . 119.01(16) ?
N1 C13 C12 . . 120.38(16) ?
C12 C13 C8 . . 120.61(16) ?
C7 C6 C1 . . 117.82(17) ?
C7 C6 C5 . . 123.77(17) ?
C5 C6 C1 . . 118.42(16) ?
C1 C2 H2 . . 120.4 ?
C3 C2 C1 . . 119.29(18) ?
C3 C2 H2 . . 120.4 ?
O1 C20 O2 . . 124.98(17) ?
O1 C20 C14 . . 117.93(15) ?
O2 C20 C14 . . 117.09(16) ?
C13 C8 C9 . . 117.86(18) ?
C7 C8 C13 . . 118.57(16) ?
C7 C8 C9 . . 123.57(17) ?
C19 C18 Cl . . 120.29(14) ?
C19 C18 C17 . . 120.82(17) ?
C17 C18 Cl . . 118.89(14) ?
C13 C12 H12 . . 120.5 ?
C11 C12 C13 . . 119.05(18) ?
C11 C12 H12 . . 120.5 ?
C6 C7 H7 . . 119.1 ?
C8 C7 C6 . . 121.72(17) ?
C8 C7 H7 . . 119.1 ?
C18 C17 H17 . . 120.2 ?
C16 C17 C18 . . 119.55(17) ?
C16 C17 H17 . . 120.2 ?
C2 C3 H3 . . 119.3 ?
C2 C3 C4 . . 121.48(18) ?
C4 C3 H3 . . 119.3 ?
C15 C16 H16 . . 119.7 ?
C17 C16 C15 . . 120.60(17) ?
C17 C16 H16 . . 119.7 ?
C3 C4 H4 . . 119.9 ?
C5 C4 C3 . . 120.24(19) ?
C5 C4 H4 . . 119.9 ?
C6 C5 H5 . . 119.7 ?
C4 C5 C6 . . 120.60(18) ?
C4 C5 H5 . . 119.7 ?
C12 C11 H11 . . 119.4 ?
C12 C11 C10 . . 121.1(2) ?
C10 C11 H11 . . 119.4 ?
C8 C9 H9 . . 119.7 ?
C10 C9 C8 . . 120.50(19) ?
C10 C9 H9 . . 119.7 ?
C11 C10 H10 . . 119.6 ?
C9 C10 C11 . . 120.82(18) ?
C9 C10 H10 . . 119.6 ?

loop_
_geom_bond_atom_site_label_1
_geom_bond_atom_site_label_2
_geom_bond_site_symmetry_2
_geom_bond_distance
_geom_bond_publ_flag
Cl C18 . 1.7467(18) ?
O3 H15 . 0.8200 ?
O3 C15 . 1.346(2) ?
O1 C20 . 1.254(2) ?
O2 C20 . 1.259(2) ?
N1 H1A . 0.8600 ?
N1 C1 . 1.355(2) ?
N1 C13 . 1.354(2) ?
C19 H19 . 0.9300 ?
C19 C14 . 1.390(2) ?
C19 C18 . 1.378(2) ?
C1 C6 . 1.424(2) ?
C1 C2 . 1.413(2) ?
C15 C14 . 1.405(2) ?
C15 C16 . 1.394(3) ?
C14 C20 . 1.505(2) ?
C13 C8 . 1.424(2) ?
C13 C12 . 1.408(3) ?
C6 C7 . 1.396(3) ?
C6 C5 . 1.423(3) ?
C2 H2 . 0.9300 ?
C2 C3 . 1.362(3) ?
C8 C7 . 1.386(3) ?
C8 C9 . 1.425(3) ?
C18 C17 . 1.389(3) ?
C12 H12 . 0.9300 ?
C12 C11 . 1.365(3) ?
C7 H7 . 0.9300 ?
C17 H17 . 0.9300 ?
C17 C16 . 1.372(3) ?
C3 H3 . 0.9300 ?
C3 C4 . 1.413(3) ?
C16 H16 . 0.9300 ?
C4 H4 . 0.9300 ?
C4 C5 . 1.355(3) ?
C5 H5 . 0.9300 ?
C11 H11 . 0.9300 ?
C11 C10 . 1.409(3) ?
C9 H9 . 0.9300 ?
C9 C10 . 1.350(3) ?
C10 H10 . 0.9300 ?

loop_
_geom_torsion_atom_site_label_1
_geom_torsion_atom_site_label_2
_geom_torsion_atom_site_label_3
_geom_torsion_atom_site_label_4
_geom_torsion_site_symmetry_1
_geom_torsion_site_symmetry_2
_geom_torsion_site_symmetry_3
_geom_torsion_site_symmetry_4
_geom_torsion
_geom_torsion_publ_flag
Cl C18 C17 C16 . . . . -178.51(15) ?
O3 C15 C14 C19 . . . . -178.79(16) ?
O3 C15 C14 C20 . . . . 1.6(3) ?
O3 C15 C16 C17 . . . . 178.71(18) ?
N1 C1 C6 C7 . . . . -1.0(2) ?
N1 C1 C6 C5 . . . . 179.27(16) ?
N1 C1 C2 C3 . . . . 179.99(17) ?
N1 C13 C8 C7 . . . . -1.7(2) ?
N1 C13 C8 C9 . . . . 178.38(16) ?
N1 C13 C12 C11 . . . . -179.40(17) ?
C19 C14 C20 O1 . . . . -4.2(3) ?
C19 C14 C20 O2 . . . . 175.69(17) ?
C19 C18 C17 C16 . . . . 1.7(3) ?
C1 N1 C13 C8 . . . . 1.9(2) ?
C1 N1 C13 C12 . . . . -178.32(16) ?
C1 C6 C7 C8 . . . . 1.1(3) ?
C1 C6 C5 C4 . . . . 0.9(3) ?
C1 C2 C3 C4 . . . . 0.6(3) ?
C15 C14 C20 O1 . . . . 175.32(17) ?
C15 C14 C20 O2 . . . . -4.8(2) ?
C14 C19 C18 Cl . . . . 178.45(13) ?
C14 C19 C18 C17 . . . . -1.8(3) ?
C14 C15 C16 C17 . . . . -1.5(3) ?
C13 N1 C1 C6 . . . . -0.6(2) ?
C13 N1 C1 C2 . . . . 179.89(16) ?
C13 C8 C7 C6 . . . . 0.2(3) ?
C13 C8 C9 C10 . . . . 1.1(3) ?
C13 C12 C11 C10 . . . . 1.0(3) ?
C6 C1 C2 C3 . . . . 0.4(3) ?
C2 C1 C6 C7 . . . . 178.60(16) ?
C2 C1 C6 C5 . . . . -1.2(3) ?
C2 C3 C4 C5 . . . . -0.8(3) ?
C8 C13 C12 C11 . . . . 0.4(3) ?
C8 C9 C10 C11 . . . . 0.2(3) ?
C18 C19 C14 C15 . . . . 0.2(2) ?
C18 C19 C14 C20 . . . . 179.75(16) ?
C18 C17 C16 C15 . . . . -0.1(3) ?
C12 C13 C8 C7 . . . . 178.54(17) ?
C12 C13 C8 C9 . . . . -1.4(3) ?
C12 C11 C10 C9 . . . . -1.3(3) ?
C7 C6 C5 C4 . . . . -178.82(19) ?
C7 C8 C9 C10 . . . . -178.8(2) ?
C3 C4 C5 C6 . . . . 0.0(3) ?
C16 C15 C14 C19 . . . . 1.4(2) ?
C16 C15 C14 C20 . . . . -178.15(16) ?
C5 C6 C7 C8 . . . . -179.14(18) ?
C9 C8 C7 C6 . . . . -179.87(18) ?

_cod_database_fobs_code 2022498
